data_4086192
loop_
_publ_author_name
'Liu, Bo'
'Sun, Guangping'
'Li, Shihui'
'Liu, Dongtao'
'Cui, Dongmei'

_publ_section_title
;
 Isoprene Polymerization with Iminophosphonamide Rare-Earth-Metal Alkyl
 Complexes: Influence of Metal Size on the Regio- and Stereoselectivity
;
_journal_issue 16
_journal_name_full Organometallics
_journal_page_first 4063
_journal_paper_doi 10.1021/acs.organomet.5b00502
_journal_volume 34
_journal_year 2015
_chemical_formula_sum 'C48 H74 N2 O P Si2 Y'
_chemical_formula_weight 871.15
_chemical_name_systematic
; 
 ? 
;
_space_group_IT_number 2
_symmetry_cell_setting triclinic
_symmetry_space_group_name_Hall '-P 1'
_symmetry_space_group_name_H-M 'P -1'
_atom_sites_solution_hydrogens geom
_atom_sites_solution_primary direct
_atom_sites_solution_secondary difmap
_audit_creation_method SHELXL-97
_cell_angle_alpha 78.1380(10)
_cell_angle_beta 81.8720(10)
_cell_angle_gamma 62.3660(10)
_cell_formula_units_Z 2
_cell_length_a 11.9134(5)
_cell_length_b 12.5217(6)
_cell_length_c 19.4780(9)
_cell_measurement_reflns_used 3873
_cell_measurement_temperature 195(2)
_cell_measurement_theta_max 25.62
_cell_measurement_theta_min 2.26
_cell_volume 2515.7(2)
_computing_cell_refinement 'Bruker SMART'
_computing_data_collection 'Bruker SMART'
_computing_data_reduction 'Bruker SAINT'
_computing_molecular_graphics 'Bruker SHELXTL'
_computing_publication_material 'Bruker SHELXTL'
_computing_structure_refinement 'SHELXL-97 (Sheldrick, 1997)'
_computing_structure_solution 'SHELXS-97 (Sheldrick, 1990)'
_diffrn_ambient_temperature 195(2)
_diffrn_measured_fraction_theta_full 0.977
_diffrn_measured_fraction_theta_max 0.977
_diffrn_measurement_device_type 'CCD area detector'
_diffrn_measurement_method 'phi and omega scans'
_diffrn_radiation_monochromator graphite
_diffrn_radiation_source 'fine-focus sealed tube'
_diffrn_radiation_type MoK\a
_diffrn_radiation_wavelength 0.71073
_diffrn_reflns_av_R_equivalents 0.0217
_diffrn_reflns_av_sigmaI/netI 0.0517
_diffrn_reflns_limit_h_max 14
_diffrn_reflns_limit_h_min -10
_diffrn_reflns_limit_k_max 15
_diffrn_reflns_limit_k_min -15
_diffrn_reflns_limit_l_max 22
_diffrn_reflns_limit_l_min -24
_diffrn_reflns_number 13853
_diffrn_reflns_theta_full 26.04
_diffrn_reflns_theta_max 26.04
_diffrn_reflns_theta_min 1.86
_exptl_absorpt_coefficient_mu 1.272
_exptl_absorpt_correction_T_max 0.9391
_exptl_absorpt_correction_T_min 0.8521
_exptl_absorpt_correction_type none
_exptl_crystal_colour yellow
_exptl_crystal_density_diffrn 1.150
_exptl_crystal_density_method 'not measured'
_exptl_crystal_description block
_exptl_crystal_F_000 932
_exptl_crystal_size_max 0.13
_exptl_crystal_size_mid 0.09
_exptl_crystal_size_min 0.05
_refine_diff_density_max 0.434
_refine_diff_density_min -0.292
_refine_diff_density_rms 0.061
_refine_ls_extinction_method none
_refine_ls_goodness_of_fit_ref 1.020
_refine_ls_hydrogen_treatment constr
_refine_ls_matrix_type full
_refine_ls_number_parameters 510
_refine_ls_number_reflns 9720
_refine_ls_number_restraints 0
_refine_ls_restrained_S_all 1.020
_refine_ls_R_factor_all 0.0640
_refine_ls_R_factor_gt 0.0450
_refine_ls_shift/su_max 0.001
_refine_ls_shift/su_mean 0.000
_refine_ls_structure_factor_coef Fsqd
_refine_ls_weighting_details 'calc w=1/[\s^2^(Fo^2^)+(0.0596P)^2^+0.0000P] where P=(Fo^2^+2Fc^2^)/3'
_refine_ls_weighting_scheme calc
_refine_ls_wR_factor_gt 0.1016
_refine_ls_wR_factor_ref 0.1103
_reflns_number_gt 7583
_reflns_number_total 9720
_reflns_threshold_expression >2sigma(I)
_cod_data_source_file om5b00502_si_002.cif
_cod_data_source_block 3
_cod_depositor_comments
;
The following automatic conversions were performed:

'_symmetry_cell_setting' value 'Triclinic' changed to 'triclinic'
according to
/usr/data/users/saulius/crontab/automatic-downloads/rss-feeds/ACS/lib/dictionaries/cif_core.dic
dictionary named 'cif_core.dic' version 2.4.2 from 2011-04-26.

Automatic conversion script
Id: cif_fix_values 3271 2015-04-21 07:52:19Z andrius 

 Adding full bibliography for 4086191--4086194.cif.
;
_cod_original_sg_symbol_H-M P-1
_cod_database_code 4086192

loop_
_symmetry_equiv_pos_as_xyz
'x, y, z'
'-x, -y, -z'

loop_
_atom_site_label
_atom_site_type_symbol
_atom_site_fract_x
_atom_site_fract_y
_atom_site_fract_z
_atom_site_U_iso_or_equiv
_atom_site_adp_type
_atom_site_occupancy
_atom_site_symmetry_multiplicity
_atom_site_calc_flag
_atom_site_refinement_flags
Y1 Y 0.35217(2) 0.71750(2) 0.296108(13) 0.02571(9) Uani 1 1 d .
N1 N 0.19860(19) 0.86724(18) 0.22117(10) 0.0223(5) Uani 1 1 d .
N2 N 0.2092(2) 0.66077(18) 0.25570(11) 0.0259(5) Uani 1 1 d .
O1 O 0.45532(18) 0.51443(17) 0.35600(10) 0.0401(5) Uani 1 1 d .
P1 P 0.14570(6) 0.78191(6) 0.19868(3) 0.02262(15) Uani 1 1 d .
Si1 Si 0.40912(8) 0.90454(8) 0.39881(4) 0.0397(2) Uani 1 1 d .
Si2 Si 0.68271(8) 0.59251(8) 0.19358(4) 0.0384(2) Uani 1 1 d .
C1 C 0.3380(3) 0.8021(3) 0.39909(15) 0.0377(7) Uani 1 1 d .
H1A H 0.2467 0.8468 0.4125 0.045 Uiso 1 1 calc R
H1B H 0.3755 0.7326 0.4374 0.045 Uiso 1 1 calc R
C2 C 0.3907(4) 1.0098(3) 0.31239(17) 0.0553(9) Uani 1 1 d .
H2A H 0.4411 0.9621 0.2753 0.083 Uiso 1 1 calc R
H2B H 0.4201 1.0697 0.3156 0.083 Uiso 1 1 calc R
H2C H 0.3011 1.0523 0.3012 0.083 Uiso 1 1 calc R
C3 C 0.3382(4) 1.0062(3) 0.46819(17) 0.0584(10) Uani 1 1 d .
H3A H 0.2468 1.0553 0.4625 0.088 Uiso 1 1 calc R
H3B H 0.3783 1.0604 0.4633 0.088 Uiso 1 1 calc R
H3C H 0.3525 0.9559 0.5148 0.088 Uiso 1 1 calc R
C4 C 0.5836(3) 0.8119(3) 0.41257(18) 0.0575(9) Uani 1 1 d .
H4A H 0.5960 0.7672 0.4607 0.086 Uiso 1 1 calc R
H4B H 0.6239 0.8665 0.4050 0.086 Uiso 1 1 calc R
H4C H 0.6220 0.7539 0.3792 0.086 Uiso 1 1 calc R
C5 C 0.5386(3) 0.7104(3) 0.22983(15) 0.0349(7) Uani 1 1 d .
H5A H 0.5048 0.7741 0.1883 0.042 Uiso 1 1 calc R
H5B H 0.5721 0.7452 0.2584 0.042 Uiso 1 1 calc R
C6 C 0.7375(4) 0.6516(4) 0.1054(2) 0.0827(13) Uani 1 1 d .
H6A H 0.6680 0.6883 0.0734 0.124 Uiso 1 1 calc R
H6B H 0.8099 0.5840 0.0863 0.124 Uiso 1 1 calc R
H6C H 0.7630 0.7134 0.1106 0.124 Uiso 1 1 calc R
C7 C 0.8154(3) 0.5294(3) 0.25472(19) 0.0533(9) Uani 1 1 d .
H7A H 0.8228 0.5969 0.2684 0.080 Uiso 1 1 calc R
H7B H 0.8952 0.4783 0.2309 0.080 Uiso 1 1 calc R
H7C H 0.7975 0.4802 0.2967 0.080 Uiso 1 1 calc R
C8 C 0.6562(3) 0.4612(3) 0.18073(19) 0.0543(9) Uani 1 1 d .
H8A H 0.6377 0.4208 0.2264 0.081 Uiso 1 1 calc R
H8B H 0.7326 0.4027 0.1581 0.081 Uiso 1 1 calc R
H8C H 0.5844 0.4918 0.1509 0.081 Uiso 1 1 calc R
C9 C 0.5641(3) 0.4850(3) 0.39499(17) 0.0547(9) Uani 1 1 d .
H9A H 0.5375 0.5001 0.4440 0.066 Uiso 1 1 calc R
H9B H 0.6082 0.5347 0.3725 0.066 Uiso 1 1 calc R
C10 C 0.6493(3) 0.3510(3) 0.39312(19) 0.0568(9) Uani 1 1 d .
H10A H 0.7077 0.3391 0.3507 0.068 Uiso 1 1 calc R
H10B H 0.6996 0.3118 0.4354 0.068 Uiso 1 1 calc R
C11 C 0.5582(4) 0.3015(3) 0.3914(2) 0.0723(12) Uani 1 1 d .
H11A H 0.5973 0.2307 0.3660 0.087 Uiso 1 1 calc R
H11B H 0.5314 0.2752 0.4397 0.087 Uiso 1 1 calc R
C12 C 0.4485(4) 0.4026(3) 0.3542(2) 0.0722(12) Uani 1 1 d .
H12A H 0.4523 0.3909 0.3050 0.087 Uiso 1 1 calc R
H12B H 0.3680 0.4056 0.3778 0.087 Uiso 1 1 calc R
C13 C 0.1723(2) 0.5658(2) 0.28587(14) 0.0284(6) Uani 1 1 d .
C14 C 0.2034(3) 0.4655(2) 0.25188(15) 0.0356(7) Uani 1 1 d .
C15 C 0.1719(3) 0.3726(3) 0.28633(18) 0.0481(8) Uani 1 1 d .
H15 H 0.1902 0.3063 0.2631 0.058 Uiso 1 1 calc R
C16 C 0.1157(3) 0.3748(3) 0.35251(18) 0.0519(9) Uani 1 1 d .
H16 H 0.0970 0.3098 0.3753 0.062 Uiso 1 1 calc R
C17 C 0.0864(3) 0.4721(3) 0.38601(17) 0.0464(8) Uani 1 1 d .
H17 H 0.0467 0.4736 0.4319 0.056 Uiso 1 1 calc R
C18 C 0.1136(3) 0.5685(3) 0.35407(15) 0.0352(7) Uani 1 1 d .
C19 C 0.0801(3) 0.6698(3) 0.39601(16) 0.0493(8) Uani 1 1 d .
H19 H 0.1011 0.7332 0.3651 0.059 Uiso 1 1 calc R
C20 C -0.0612(4) 0.7320(3) 0.41799(18) 0.0694(11) Uani 1 1 d .
H20A H -0.1109 0.7680 0.3760 0.104 Uiso 1 1 calc R
H20B H -0.0776 0.7963 0.4449 0.104 Uiso 1 1 calc R
H20C H -0.0855 0.6715 0.4471 0.104 Uiso 1 1 calc R
C21 C 0.1584(4) 0.6246(4) 0.46079(17) 0.0658(11) Uani 1 1 d .
H21A H 0.1418 0.5604 0.4916 0.099 Uiso 1 1 calc R
H21B H 0.1348 0.6926 0.4861 0.099 Uiso 1 1 calc R
H21C H 0.2488 0.5916 0.4462 0.099 Uiso 1 1 calc R
C22 C 0.2672(4) 0.4552(3) 0.17888(17) 0.0511(9) Uani 1 1 d .
H22 H 0.2963 0.5203 0.1661 0.061 Uiso 1 1 calc R
C23 C 0.1731(5) 0.4794(4) 0.12467(19) 0.0756(13) Uani 1 1 d .
H23A H 0.1439 0.4161 0.1352 0.113 Uiso 1 1 calc R
H23B H 0.2150 0.4780 0.0776 0.113 Uiso 1 1 calc R
H23C H 0.1003 0.5596 0.1266 0.113 Uiso 1 1 calc R
C24 C 0.3850(4) 0.3317(3) 0.1750(2) 0.0819(13) Uani 1 1 d .
H24A H 0.4459 0.3196 0.2083 0.123 Uiso 1 1 calc R
H24B H 0.4244 0.3313 0.1273 0.123 Uiso 1 1 calc R
H24C H 0.3596 0.2658 0.1870 0.123 Uiso 1 1 calc R
C25 C 0.2043(3) 0.7496(2) 0.10969(13) 0.0274(6) Uani 1 1 d .
C26 C 0.1274(3) 0.7686(3) 0.05631(14) 0.0361(7) Uani 1 1 d .
H26 H 0.0379 0.8048 0.0645 0.043 Uiso 1 1 calc R
C27 C 0.1807(4) 0.7350(3) -0.00909(15) 0.0485(8) Uani 1 1 d .
H27 H 0.1274 0.7487 -0.0452 0.058 Uiso 1 1 calc R
C28 C 0.3102(4) 0.6822(3) -0.02133(16) 0.0499(9) Uani 1 1 d .
H28 H 0.3462 0.6592 -0.0659 0.060 Uiso 1 1 calc R
C29 C 0.3888(3) 0.6621(3) 0.03119(15) 0.0415(7) Uani 1 1 d .
H29 H 0.4783 0.6256 0.0228 0.050 Uiso 1 1 calc R
C30 C 0.3351(3) 0.6960(2) 0.09572(14) 0.0321(6) Uani 1 1 d .
H30 H 0.3889 0.6822 0.1315 0.039 Uiso 1 1 calc R
C31 C -0.0247(2) 0.8535(2) 0.19397(13) 0.0266(6) Uani 1 1 d .
C32 C -0.0986(3) 0.7990(3) 0.22959(15) 0.0350(7) Uani 1 1 d .
H32 H -0.0592 0.7204 0.2571 0.042 Uiso 1 1 calc R
C33 C -0.2297(3) 0.8576(3) 0.22576(16) 0.0440(8) Uani 1 1 d .
H33 H -0.2793 0.8194 0.2509 0.053 Uiso 1 1 calc R
C34 C -0.2879(3) 0.9713(3) 0.18540(16) 0.0454(8) Uani 1 1 d .
H34 H -0.3775 1.0116 0.1828 0.055 Uiso 1 1 calc R
C35 C -0.2152(3) 1.0263(3) 0.14888(16) 0.0426(8) Uani 1 1 d .
H35 H -0.2554 1.1047 0.1213 0.051 Uiso 1 1 calc R
C36 C -0.0844(3) 0.9683(3) 0.15211(14) 0.0354(7) Uani 1 1 d .
H36 H -0.0352 1.0062 0.1260 0.043 Uiso 1 1 calc R
C37 C 0.1425(2) 0.9980(2) 0.20174(13) 0.0258(6) Uani 1 1 d .
C38 C 0.1859(2) 1.0536(2) 0.14012(14) 0.0280(6) Uani 1 1 d .
C39 C 0.1235(3) 1.1800(3) 0.12125(17) 0.0412(7) Uani 1 1 d .
H39 H 0.1519 1.2175 0.0797 0.049 Uiso 1 1 calc R
C40 C 0.0222(3) 1.2519(3) 0.16092(18) 0.0485(8) Uani 1 1 d .
H40 H -0.0220 1.3375 0.1458 0.058 Uiso 1 1 calc R
C41 C -0.0145(3) 1.1981(3) 0.22299(17) 0.0437(8) Uani 1 1 d .
H41 H -0.0819 1.2486 0.2517 0.052 Uiso 1 1 calc R
C42 C 0.0437(3) 1.0725(2) 0.24516(15) 0.0325(6) Uani 1 1 d .
C43 C 0.0001(3) 1.0241(3) 0.31650(16) 0.0413(7) Uani 1 1 d .
H43 H 0.0517 0.9334 0.3251 0.050 Uiso 1 1 calc R
C44 C -0.1404(3) 1.0520(3) 0.32078(17) 0.0505(8) Uani 1 1 d .
H44A H -0.1926 1.1400 0.3076 0.076 Uiso 1 1 calc R
H44B H -0.1651 1.0254 0.3689 0.076 Uiso 1 1 calc R
H44C H -0.1531 1.0084 0.2885 0.076 Uiso 1 1 calc R
C45 C 0.0231(3) 1.0752(3) 0.37509(17) 0.0579(9) Uani 1 1 d .
H45A H 0.1117 1.0609 0.3714 0.087 Uiso 1 1 calc R
H45B H 0.0054 1.0342 0.4208 0.087 Uiso 1 1 calc R
H45C H -0.0330 1.1631 0.3707 0.087 Uiso 1 1 calc R
C46 C 0.3010(3) 0.9821(2) 0.09503(14) 0.0314(6) Uani 1 1 d .
H46 H 0.3342 0.8938 0.1159 0.038 Uiso 1 1 calc R
C47 C 0.2685(3) 0.9960(3) 0.01922(15) 0.0470(8) Uani 1 1 d .
H47A H 0.2037 0.9685 0.0193 0.070 Uiso 1 1 calc R
H47B H 0.3450 0.9464 -0.0075 0.070 Uiso 1 1 calc R
H47C H 0.2361 1.0819 -0.0026 0.070 Uiso 1 1 calc R
C48 C 0.4061(3) 1.0196(3) 0.09550(16) 0.0442(8) Uani 1 1 d .
H48A H 0.3797 1.1032 0.0704 0.066 Uiso 1 1 calc R
H48B H 0.4838 0.9639 0.0723 0.066 Uiso 1 1 calc R
H48C H 0.4222 1.0159 0.1441 0.066 Uiso 1 1 calc R

loop_
_atom_site_aniso_label
_atom_site_aniso_U_11
_atom_site_aniso_U_22
_atom_site_aniso_U_33
_atom_site_aniso_U_23
_atom_site_aniso_U_13
_atom_site_aniso_U_12
Y1 0.02299(14) 0.02616(14) 0.02828(15) -0.00554(10) -0.00241(10) -0.01051(11)
N1 0.0221(11) 0.0210(11) 0.0251(11) -0.0036(8) 0.0009(9) -0.0114(9)
N2 0.0266(12) 0.0259(11) 0.0275(11) -0.0022(9) -0.0006(9) -0.0149(10)
O1 0.0355(11) 0.0317(11) 0.0465(12) 0.0018(9) -0.0102(10) -0.0108(9)
P1 0.0223(3) 0.0228(3) 0.0250(3) -0.0027(3) -0.0010(3) -0.0125(3)
Si1 0.0423(5) 0.0436(5) 0.0390(5) -0.0168(4) -0.0010(4) -0.0203(4)
Si2 0.0300(4) 0.0400(5) 0.0431(5) -0.0148(4) 0.0045(4) -0.0124(4)
C1 0.0326(16) 0.0418(17) 0.0383(16) -0.0130(13) 0.0021(13) -0.0147(14)
C2 0.066(2) 0.050(2) 0.056(2) -0.0129(17) 0.0069(18) -0.0314(19)
C3 0.070(2) 0.059(2) 0.053(2) -0.0309(18) -0.0017(19) -0.026(2)
C4 0.048(2) 0.074(3) 0.059(2) -0.0218(19) -0.0062(17) -0.028(2)
C5 0.0279(15) 0.0357(16) 0.0413(17) -0.0068(13) -0.0004(13) -0.0146(13)
C6 0.088(3) 0.080(3) 0.062(3) -0.017(2) 0.034(2) -0.030(3)
C7 0.0348(18) 0.0427(19) 0.082(3) -0.0161(17) -0.0080(18) -0.0130(16)
C8 0.047(2) 0.047(2) 0.067(2) -0.0287(17) -0.0089(18) -0.0104(17)
C9 0.048(2) 0.059(2) 0.046(2) -0.0107(17) -0.0140(17) -0.0112(18)
C10 0.044(2) 0.052(2) 0.055(2) 0.0041(17) -0.0167(17) -0.0065(17)
C11 0.047(2) 0.045(2) 0.102(3) 0.016(2) -0.008(2) -0.0109(18)
C12 0.051(2) 0.0331(19) 0.124(4) 0.009(2) -0.030(2) -0.0144(18)
C13 0.0237(14) 0.0246(14) 0.0384(15) 0.0017(11) -0.0071(12) -0.0132(12)
C14 0.0371(16) 0.0287(15) 0.0437(17) 0.0002(13) -0.0041(14) -0.0188(13)
C15 0.059(2) 0.0322(17) 0.058(2) -0.0022(15) -0.0047(18) -0.0262(16)
C16 0.061(2) 0.0378(18) 0.062(2) 0.0120(16) -0.0070(18) -0.0337(18)
C17 0.049(2) 0.0457(19) 0.0446(18) 0.0081(15) 0.0044(15) -0.0292(17)
C18 0.0338(16) 0.0334(16) 0.0366(16) 0.0028(12) -0.0036(13) -0.0165(13)
C19 0.067(2) 0.049(2) 0.0380(18) -0.0051(15) 0.0164(17) -0.0373(19)
C20 0.075(3) 0.058(2) 0.048(2) -0.0058(18) 0.013(2) -0.013(2)
C21 0.073(3) 0.101(3) 0.050(2) -0.029(2) 0.0191(19) -0.060(3)
C22 0.073(2) 0.0361(18) 0.055(2) -0.0134(15) 0.0117(18) -0.0353(18)
C23 0.130(4) 0.074(3) 0.055(2) -0.010(2) -0.007(2) -0.072(3)
C24 0.094(3) 0.049(2) 0.094(3) -0.035(2) 0.032(3) -0.026(2)
C25 0.0348(15) 0.0243(13) 0.0267(14) -0.0015(11) -0.0015(12) -0.0175(12)
C26 0.0437(18) 0.0397(17) 0.0324(15) -0.0042(13) -0.0063(13) -0.0244(15)
C27 0.073(3) 0.053(2) 0.0306(16) -0.0075(14) -0.0102(16) -0.035(2)
C28 0.076(3) 0.048(2) 0.0297(17) -0.0138(14) 0.0065(17) -0.0313(19)
C29 0.0467(19) 0.0353(17) 0.0377(17) -0.0118(13) 0.0110(14) -0.0157(15)
C30 0.0403(17) 0.0299(15) 0.0283(14) -0.0062(12) 0.0007(13) -0.0178(13)
C31 0.0254(14) 0.0306(14) 0.0272(14) -0.0024(11) -0.0045(11) -0.0156(12)
C32 0.0324(16) 0.0347(16) 0.0409(16) 0.0022(13) -0.0040(13) -0.0203(14)
C33 0.0294(16) 0.0493(19) 0.058(2) -0.0001(16) -0.0028(15) -0.0250(15)
C34 0.0249(15) 0.053(2) 0.056(2) -0.0026(16) -0.0070(15) -0.0168(15)
C35 0.0366(17) 0.0384(17) 0.0469(18) 0.0068(14) -0.0112(15) -0.0149(15)
C36 0.0301(15) 0.0396(17) 0.0365(16) 0.0014(13) -0.0055(13) -0.0176(14)
C37 0.0224(13) 0.0222(13) 0.0356(15) -0.0020(11) -0.0064(12) -0.0119(11)
C38 0.0256(14) 0.0266(14) 0.0364(15) -0.0027(11) -0.0045(12) -0.0156(12)
C39 0.0374(17) 0.0301(16) 0.0525(19) 0.0069(14) -0.0017(15) -0.0177(14)
C40 0.0384(18) 0.0233(15) 0.077(2) 0.0011(15) -0.0023(17) -0.0120(14)
C41 0.0306(16) 0.0292(16) 0.067(2) -0.0147(15) 0.0056(15) -0.0095(13)
C42 0.0270(14) 0.0299(15) 0.0446(17) -0.0104(13) 0.0028(13) -0.0155(13)
C43 0.0358(17) 0.0327(16) 0.0469(18) -0.0136(14) 0.0096(14) -0.0086(14)
C44 0.047(2) 0.052(2) 0.055(2) -0.0216(16) 0.0203(17) -0.0258(17)
C45 0.044(2) 0.071(3) 0.052(2) -0.0244(18) 0.0042(17) -0.0169(19)
C46 0.0343(16) 0.0312(15) 0.0311(15) -0.0011(12) 0.0006(12) -0.0187(13)
C47 0.063(2) 0.053(2) 0.0348(17) -0.0002(15) -0.0013(16) -0.0372(18)
C48 0.0405(18) 0.054(2) 0.0451(18) -0.0071(15) 0.0058(15) -0.0297(17)

loop_
_atom_type_symbol
_atom_type_description
_atom_type_scat_dispersion_real
_atom_type_scat_dispersion_imag
_atom_type_scat_source
C C 0.0033 0.0016 'International Tables Vol C Tables 4.2.6.8 and 6.1.1.4'
H H 0.0000 0.0000 'International Tables Vol C Tables 4.2.6.8 and 6.1.1.4'
N N 0.0061 0.0033 'International Tables Vol C Tables 4.2.6.8 and 6.1.1.4'
O O 0.0106 0.0060 'International Tables Vol C Tables 4.2.6.8 and 6.1.1.4'
Si Si 0.0817 0.0704 'International Tables Vol C Tables 4.2.6.8 and 6.1.1.4'
P P 0.1023 0.0942 'International Tables Vol C Tables 4.2.6.8 and 6.1.1.4'
Y Y -2.7962 3.5667 'International Tables Vol C Tables 4.2.6.8 and 6.1.1.4'

loop_
_geom_angle_atom_site_label_1
_geom_angle_atom_site_label_2
_geom_angle_atom_site_label_3
_geom_angle
N1 Y1 O1 150.93(7)
N1 Y1 C5 99.69(8)
O1 Y1 C5 94.33(8)
N1 Y1 N2 63.24(7)
O1 Y1 N2 87.76(7)
C5 Y1 N2 122.89(9)
N1 Y1 C1 107.71(9)
O1 Y1 C1 92.33(9)
C5 Y1 C1 106.41(10)
N2 Y1 C1 130.56(9)
C37 N1 P1 123.82(16)
C37 N1 Y1 137.45(15)
P1 N1 Y1 98.26(9)
C13 N2 P1 132.15(17)
C13 N2 Y1 130.13(15)
P1 N2 Y1 96.01(9)
C12 O1 C9 108.7(2)
C12 O1 Y1 133.90(18)
C9 O1 Y1 116.48(18)
N2 P1 N1 100.46(10)
N2 P1 C31 117.67(11)
N1 P1 C31 113.76(11)
N2 P1 C25 110.79(11)
N1 P1 C25 110.82(11)
C31 P1 C25 103.55(12)
C1 Si1 C4 109.59(15)
C1 Si1 C2 111.27(14)
C4 Si1 C2 107.72(17)
C1 Si1 C3 114.34(15)
C4 Si1 C3 107.69(16)
C2 Si1 C3 105.93(16)
C5 Si2 C7 110.61(14)
C5 Si2 C6 112.43(16)
C7 Si2 C6 108.31(19)
C5 Si2 C8 111.34(14)
C7 Si2 C8 107.45(15)
C6 Si2 C8 106.48(18)
Si1 C1 Y1 121.23(14)
Si1 C1 H1A 107.0
Y1 C1 H1A 107.0
Si1 C1 H1B 107.0
Y1 C1 H1B 107.0
H1A C1 H1B 106.8
Si1 C2 H2A 109.5
Si1 C2 H2B 109.5
H2A C2 H2B 109.5
Si1 C2 H2C 109.5
H2A C2 H2C 109.5
H2B C2 H2C 109.5
Si1 C3 H3A 109.5
Si1 C3 H3B 109.5
H3A C3 H3B 109.5
Si1 C3 H3C 109.5
H3A C3 H3C 109.5
H3B C3 H3C 109.5
Si1 C4 H4A 109.5
Si1 C4 H4B 109.5
H4A C4 H4B 109.5
Si1 C4 H4C 109.5
H4A C4 H4C 109.5
H4B C4 H4C 109.5
Si2 C5 Y1 135.91(14)
Si2 C5 H5A 103.2
Y1 C5 H5A 103.2
Si2 C5 H5B 103.2
Y1 C5 H5B 103.2
H5A C5 H5B 105.2
Si2 C6 H6A 109.5
Si2 C6 H6B 109.5
H6A C6 H6B 109.5
Si2 C6 H6C 109.5
H6A C6 H6C 109.5
H6B C6 H6C 109.5
Si2 C7 H7A 109.5
Si2 C7 H7B 109.5
H7A C7 H7B 109.5
Si2 C7 H7C 109.5
H7A C7 H7C 109.5
H7B C7 H7C 109.5
Si2 C8 H8A 109.5
Si2 C8 H8B 109.5
H8A C8 H8B 109.5
Si2 C8 H8C 109.5
H8A C8 H8C 109.5
H8B C8 H8C 109.5
O1 C9 C10 105.0(3)
O1 C9 H9A 110.8
C10 C9 H9A 110.8
O1 C9 H9B 110.8
C10 C9 H9B 110.8
H9A C9 H9B 108.8
C11 C10 C9 103.1(3)
C11 C10 H10A 111.1
C9 C10 H10A 111.1
C11 C10 H10B 111.1
C9 C10 H10B 111.1
H10A C10 H10B 109.1
C12 C11 C10 105.8(3)
C12 C11 H11A 110.6
C10 C11 H11A 110.6
C12 C11 H11B 110.6
C10 C11 H11B 110.6
H11A C11 H11B 108.7
O1 C12 C11 106.9(3)
O1 C12 H12A 110.3
C11 C12 H12A 110.3
O1 C12 H12B 110.3
C11 C12 H12B 110.3
H12A C12 H12B 108.6
C18 C13 C14 119.5(2)
C18 C13 N2 118.4(2)
C14 C13 N2 121.9(2)
C15 C14 C13 118.8(3)
C15 C14 C22 118.4(3)
C13 C14 C22 122.8(2)
C16 C15 C14 121.8(3)
C16 C15 H15 119.1
C14 C15 H15 119.1
C15 C16 C17 119.5(3)
C15 C16 H16 120.2
C17 C16 H16 120.2
C16 C17 C18 121.5(3)
C16 C17 H17 119.2
C18 C17 H17 119.2
C17 C18 C13 118.9(3)
C17 C18 C19 117.4(3)
C13 C18 C19 123.7(2)
C18 C19 C21 111.9(3)
C18 C19 C20 112.8(3)
C21 C19 C20 109.6(3)
C18 C19 H19 107.4
C21 C19 H19 107.4
C20 C19 H19 107.4
C19 C20 H20A 109.5
C19 C20 H20B 109.5
H20A C20 H20B 109.5
C19 C20 H20C 109.5
H20A C20 H20C 109.5
H20B C20 H20C 109.5
C19 C21 H21A 109.5
C19 C21 H21B 109.5
H21A C21 H21B 109.5
C19 C21 H21C 109.5
H21A C21 H21C 109.5
H21B C21 H21C 109.5
C14 C22 C23 111.0(3)
C14 C22 C24 112.9(3)
C23 C22 C24 110.5(3)
C14 C22 H22 107.4
C23 C22 H22 107.4
C24 C22 H22 107.4
C22 C23 H23A 109.5
C22 C23 H23B 109.5
H23A C23 H23B 109.5
C22 C23 H23C 109.5
H23A C23 H23C 109.5
H23B C23 H23C 109.5
C22 C24 H24A 109.5
C22 C24 H24B 109.5
H24A C24 H24B 109.5
C22 C24 H24C 109.5
H24A C24 H24C 109.5
H24B C24 H24C 109.5
C30 C25 C26 118.0(2)
C30 C25 P1 117.5(2)
C26 C25 P1 124.4(2)
C25 C26 C27 120.6(3)
C25 C26 H26 119.7
C27 C26 H26 119.7
C28 C27 C26 120.1(3)
C28 C27 H27 120.0
C26 C27 H27 120.0
C27 C28 C29 120.3(3)
C27 C28 H28 119.9
C29 C28 H28 119.9
C30 C29 C28 119.2(3)
C30 C29 H29 120.4
C28 C29 H29 120.4
C29 C30 C25 121.8(3)
C29 C30 H30 119.1
C25 C30 H30 119.1
C32 C31 C36 118.6(2)
C32 C31 P1 122.5(2)
C36 C31 P1 118.9(2)
C31 C32 C33 121.0(3)
C31 C32 H32 119.5
C33 C32 H32 119.5
C34 C33 C32 120.0(3)
C34 C33 H33 120.0
C32 C33 H33 120.0
C33 C34 C35 119.7(3)
C33 C34 H34 120.2
C35 C34 H34 120.2
C34 C35 C36 120.7(3)
C34 C35 H35 119.7
C36 C35 H35 119.7
C35 C36 C31 120.0(3)
C35 C36 H36 120.0
C31 C36 H36 120.0
C42 C37 C38 119.3(2)
C42 C37 N1 119.7(2)
C38 C37 N1 121.1(2)
C39 C38 C37 118.9(3)
C39 C38 C46 118.1(2)
C37 C38 C46 122.9(2)
C40 C39 C38 121.8(3)
C40 C39 H39 119.1
C38 C39 H39 119.1
C39 C40 C41 118.9(3)
C39 C40 H40 120.5
C41 C40 H40 120.5
C40 C41 C42 122.2(3)
C40 C41 H41 118.9
C42 C41 H41 118.9
C41 C42 C37 118.5(3)
C41 C42 C43 117.6(3)
C37 C42 C43 123.8(2)
C42 C43 C45 111.1(3)
C42 C43 C44 113.0(3)
C45 C43 C44 109.0(3)
C42 C43 H43 107.8
C45 C43 H43 107.8
C44 C43 H43 107.8
C43 C44 H44A 109.5
C43 C44 H44B 109.5
H44A C44 H44B 109.5
C43 C44 H44C 109.5
H44A C44 H44C 109.5
H44B C44 H44C 109.5
C43 C45 H45A 109.5
C43 C45 H45B 109.5
H45A C45 H45B 109.5
C43 C45 H45C 109.5
H45A C45 H45C 109.5
H45B C45 H45C 109.5
C38 C46 C48 110.9(2)
C38 C46 C47 112.4(2)
C48 C46 C47 110.0(2)
C38 C46 H46 107.8
C48 C46 H46 107.8
C47 C46 H46 107.8
C46 C47 H47A 109.5
C46 C47 H47B 109.5
H47A C47 H47B 109.5
C46 C47 H47C 109.5
H47A C47 H47C 109.5
H47B C47 H47C 109.5
C46 C48 H48A 109.5
C46 C48 H48B 109.5
H48A C48 H48B 109.5
C46 C48 H48C 109.5
H48A C48 H48C 109.5
H48B C48 H48C 109.5

loop_
_geom_bond_atom_site_label_1
_geom_bond_atom_site_label_2
_geom_bond_distance
Y1 N1 2.3326(19)
Y1 O1 2.3714(18)
Y1 C5 2.380(3)
Y1 N2 2.399(2)
Y1 C1 2.405(3)
N1 C37 1.439(3)
N1 P1 1.620(2)
N2 C13 1.441(3)
N2 P1 1.608(2)
O1 C12 1.448(4)
O1 C9 1.453(4)
P1 C31 1.806(3)
P1 C25 1.828(3)
Si1 C1 1.835(3)
Si1 C4 1.879(3)
Si1 C2 1.882(3)
Si1 C3 1.884(3)
Si2 C5 1.833(3)
Si2 C7 1.879(3)
Si2 C6 1.879(4)
Si2 C8 1.881(3)
C1 H1A 0.9900
C1 H1B 0.9900
C2 H2A 0.9800
C2 H2B 0.9800
C2 H2C 0.9800
C3 H3A 0.9800
C3 H3B 0.9800
C3 H3C 0.9800
C4 H4A 0.9800
C4 H4B 0.9800
C4 H4C 0.9800
C5 H5A 0.9900
C5 H5B 0.9900
C6 H6A 0.9800
C6 H6B 0.9800
C6 H6C 0.9800
C7 H7A 0.9800
C7 H7B 0.9800
C7 H7C 0.9800
C8 H8A 0.9800
C8 H8B 0.9800
C8 H8C 0.9800
C9 C10 1.510(4)
C9 H9A 0.9900
C9 H9B 0.9900
C10 C11 1.485(5)
C10 H10A 0.9900
C10 H10B 0.9900
C11 C12 1.480(5)
C11 H11A 0.9900
C11 H11B 0.9900
C12 H12A 0.9900
C12 H12B 0.9900
C13 C18 1.410(4)
C13 C14 1.412(4)
C14 C15 1.398(4)
C14 C22 1.515(4)
C15 C16 1.365(4)
C15 H15 0.9500
C16 C17 1.378(4)
C16 H16 0.9500
C17 C18 1.395(4)
C17 H17 0.9500
C18 C19 1.517(4)
C19 C21 1.527(5)
C19 C20 1.530(5)
C19 H19 1.0000
C20 H20A 0.9800
C20 H20B 0.9800
C20 H20C 0.9800
C21 H21A 0.9800
C21 H21B 0.9800
C21 H21C 0.9800
C22 C23 1.534(5)
C22 C24 1.539(5)
C22 H22 1.0000
C23 H23A 0.9800
C23 H23B 0.9800
C23 H23C 0.9800
C24 H24A 0.9800
C24 H24B 0.9800
C24 H24C 0.9800
C25 C30 1.391(4)
C25 C26 1.394(4)
C26 C27 1.395(4)
C26 H26 0.9500
C27 C28 1.374(5)
C27 H27 0.9500
C28 C29 1.390(4)
C28 H28 0.9500
C29 C30 1.382(4)
C29 H29 0.9500
C30 H30 0.9500
C31 C32 1.383(4)
C31 C36 1.404(4)
C32 C33 1.390(4)
C32 H32 0.9500
C33 C34 1.380(4)
C33 H33 0.9500
C34 C35 1.381(4)
C34 H34 0.9500
C35 C36 1.385(4)
C35 H35 0.9500
C36 H36 0.9500
C37 C42 1.412(4)
C37 C38 1.417(3)
C38 C39 1.393(4)
C38 C46 1.515(4)
C39 C40 1.370(4)
C39 H39 0.9500
C40 C41 1.377(4)
C40 H40 0.9500
C41 C42 1.392(4)
C41 H41 0.9500
C42 C43 1.520(4)
C43 C45 1.529(4)
C43 C44 1.537(4)
C43 H43 1.0000
C44 H44A 0.9800
C44 H44B 0.9800
C44 H44C 0.9800
C45 H45A 0.9800
C45 H45B 0.9800
C45 H45C 0.9800
C46 C48 1.530(4)
C46 C47 1.534(4)
C46 H46 1.0000
C47 H47A 0.9800
C47 H47B 0.9800
C47 H47C 0.9800
C48 H48A 0.9800
C48 H48B 0.9800
C48 H48C 0.9800
